data_4003463
loop_
_publ_author_name
'Wang, Zheng'
'Zhu, Cheng-Yi'
'Wei, Zhang-Wen'
'Fan, Ya-Nan'
'Pan, Mei'

_publ_section_title
;
 Breathing-Ignited Long Persistent Luminescence in a Resilient
 Metal--Organic Framework
;
_journal_name_full 'Chemistry of Materials'
_journal_paper_doi 10.1021/acs.chemmater.9b04440
_journal_year 2020
_chemical_formula_sum 'C29 H19 Cd N7 O2'
_chemical_formula_weight 609.91
_space_group_crystal_system monoclinic
_space_group_IT_number 14
_space_group_name_Hall '-P 2ybc'
_space_group_name_H-M_alt 'P 1 21/c 1'
_atom_sites_solution_hydrogens geom
_audit_creation_method SHELXL-2014/7
_cell_angle_alpha 90
_cell_angle_beta 105.134(12)
_cell_angle_gamma 90
_cell_formula_units_Z 4
_cell_length_a 10.5030(14)
_cell_length_b 17.522(2)
_cell_length_c 13.9074(14)
_cell_measurement_reflns_used 1307
_cell_measurement_temperature 350(2)
_cell_measurement_theta_max 68.3580
_cell_measurement_theta_min 5.0460
_cell_volume 2470.7(5)
_computing_structure_refinement 'SHELXL-2014/7 (Sheldrick, 2014)'
_diffrn_ambient_temperature 350(2)
_diffrn_measured_fraction_theta_full 0.943
_diffrn_measured_fraction_theta_max 0.943
_diffrn_measurement_device_type bruker-CCD
_diffrn_radiation_type CuK\a
_diffrn_radiation_wavelength 1.54184
_diffrn_reflns_av_R_equivalents 0.1011
_diffrn_reflns_av_unetI/netI 0.1009
_diffrn_reflns_Laue_measured_fraction_full 0.943
_diffrn_reflns_Laue_measured_fraction_max 0.943
_diffrn_reflns_limit_h_max 11
_diffrn_reflns_limit_h_min -11
_diffrn_reflns_limit_k_max 19
_diffrn_reflns_limit_k_min -15
_diffrn_reflns_limit_l_max 11
_diffrn_reflns_limit_l_min -15
_diffrn_reflns_number 5954
_diffrn_reflns_point_group_measured_fraction_full 0.943
_diffrn_reflns_point_group_measured_fraction_max 0.943
_diffrn_reflns_theta_full 60.994
_diffrn_reflns_theta_max 60.993
_diffrn_reflns_theta_min 4.149
_exptl_absorpt_coefficient_mu 7.438
_exptl_crystal_colour yellow
_exptl_crystal_density_diffrn 1.640
_exptl_crystal_description block
_exptl_crystal_F_000 1224
_exptl_crystal_size_max 0.190
_exptl_crystal_size_mid 0.180
_exptl_crystal_size_min 0.170
_refine_diff_density_max 2.727
_refine_diff_density_min -1.637
_refine_diff_density_rms 0.186
_refine_ls_extinction_method none
_refine_ls_goodness_of_fit_ref 1.065
_refine_ls_hydrogen_treatment constr
_refine_ls_matrix_type full
_refine_ls_number_parameters 352
_refine_ls_number_reflns 3555
_refine_ls_number_restraints 0
_refine_ls_restrained_S_all 1.065
_refine_ls_R_factor_all 0.1834
_refine_ls_R_factor_gt 0.0956
_refine_ls_shift/su_max 0.001
_refine_ls_shift/su_mean 0.000
_refine_ls_structure_factor_coef Fsqd
_refine_ls_weighting_details 'w=1/[\s^2^(Fo^2^)+(0.0211P)^2^+54.1234P] where P=(Fo^2^+2Fc^2^)/3'
_refine_ls_weighting_scheme calc
_refine_ls_wR_factor_gt 0.1935
_refine_ls_wR_factor_ref 0.2599
_reflns_Friedel_coverage 0.000
_reflns_number_gt 1825
_reflns_number_total 3555
_reflns_threshold_expression 'I > 2\s(I)'
_cod_data_source_file cm9b04440_si_002.cif
_cod_data_source_block LIFM-WZ-1-350K
_cod_original_cell_volume 2470.6(5)
_cod_original_sg_symbol_H-M 'P 21/c'
_cod_database_code 4003463
_shelx_shelxl_version_number 2014/7
_shelx_space_group_comment
;
The symmetry employed for this shelxl refinement is uniquely defined
by the following loop, which should always be used as a source of
symmetry information in preference to the above space-group names.
They are only intended as comments.
;
_shelx_estimated_absorpt_t_min 0.332
_shelx_estimated_absorpt_t_max 0.365

loop_
_space_group_symop_operation_xyz
'x, y, z'
'-x, y+1/2, -z+1/2'
'-x, -y, -z'
'x, -y-1/2, z-1/2'

loop_
_atom_site_label
_atom_site_type_symbol
_atom_site_fract_x
_atom_site_fract_y
_atom_site_fract_z
_atom_site_U_iso_or_equiv
_atom_site_adp_type
_atom_site_occupancy
_atom_site_site_symmetry_order
_atom_site_calc_flag
_atom_site_refinement_flags_posn
_atom_site_refinement_flags_adp
Cd1 Cd 1.09334(14) 0.76576(8) 0.60707(11) 0.0857(6) Uani 1 1 d . .
O1 O 1.3431(18) 0.7771(10) 0.6412(16) 0.150(7) Uani 1 1 d . .
O2 O 1.2100(18) 0.8664(9) 0.5689(13) 0.115(6) Uani 1 1 d . .
N1 N -0.1440(13) 0.3613(8) 0.3322(9) 0.065(4) Uani 1 1 d . .
N2 N 0.0953(13) 0.3123(7) 0.4342(10) 0.069(4) Uani 1 1 d . .
N3 N 0.1050(15) 0.1618(8) 0.4531(11) 0.083(5) Uani 1 1 d . .
N4 N 1.0974(17) 0.7864(10) 0.9336(12) 0.104(6) Uani 1 1 d . .
N5 N 1.193(2) 0.8367(13) 0.9246(18) 0.137(8) Uani 1 1 d . .
N6 N 1.189(2) 0.8458(11) 0.8308(17) 0.131(8) Uani 1 1 d . .
N7 N 1.0924(17) 0.8035(9) 0.7705(10) 0.093(5) Uani 1 1 d . .
C1 C -0.2561(18) 0.3783(11) 0.2668(13) 0.081(6) Uani 1 1 d . .
H1 H -0.3201 0.3408 0.2460 0.097 Uiso 1 1 calc R U
C2 C -0.279(2) 0.4511(14) 0.2291(16) 0.104(7) Uani 1 1 d . .
H2 H -0.3574 0.4628 0.1822 0.125 Uiso 1 1 calc R U
C3 C -0.1856(19) 0.5058(12) 0.2610(14) 0.085(6) Uani 1 1 d . .
H3 H -0.2011 0.5553 0.2365 0.102 Uiso 1 1 calc R U
C4 C -0.0704(18) 0.4890(11) 0.3280(14) 0.081(6) Uani 1 1 d . .
H4 H -0.0068 0.5264 0.3505 0.097 Uiso 1 1 calc R U
C5 C -0.0495(17) 0.4131(10) 0.3629(12) 0.070(5) Uani 1 1 d . .
C6 C 0.0743(16) 0.3881(10) 0.4314(11) 0.065(5) Uani 1 1 d . .
C7 C 0.1739(16) 0.4372(9) 0.4776(11) 0.063(5) Uani 1 1 d . .
H7 H 0.1609 0.4895 0.4686 0.075 Uiso 1 1 calc R U
C8 C 0.2926(16) 0.4111(10) 0.5369(12) 0.066(5) Uani 1 1 d . .
C9 C 0.3100(17) 0.3301(9) 0.5401(12) 0.067(5) Uani 1 1 d . .
H9 H 0.3893 0.3088 0.5760 0.081 Uiso 1 1 calc R U
C10 C 0.2090(17) 0.2843(10) 0.4900(11) 0.068(5) Uani 1 1 d . .
C11 C 0.2173(19) 0.1990(11) 0.4887(12) 0.073(5) Uani 1 1 d . .
C12 C 0.336(2) 0.1630(11) 0.5190(15) 0.098(7) Uani 1 1 d . .
H12 H 0.4141 0.1904 0.5396 0.118 Uiso 1 1 calc R U
C13 C 0.335(3) 0.0815(13) 0.5181(16) 0.109(8) Uani 1 1 d . .
H13 H 0.4140 0.0545 0.5396 0.130 Uiso 1 1 calc R U
C14 C 0.224(3) 0.0449(12) 0.4866(16) 0.105(8) Uani 1 1 d . .
H14 H 0.2237 -0.0081 0.4864 0.126 Uiso 1 1 calc R U
C15 C 0.103(3) 0.0840(11) 0.4530(13) 0.094(7) Uani 1 1 d . .
H15 H 0.0239 0.0575 0.4314 0.113 Uiso 1 1 calc R U
C16 C 0.3974(16) 0.4610(9) 0.5912(12) 0.065(5) Uani 1 1 d . .
C17 C 0.3937(17) 0.5401(10) 0.5638(13) 0.078(6) Uani 1 1 d . .
H17 H 0.3243 0.5585 0.5130 0.094 Uiso 1 1 calc R U
C18 C 0.4920(15) 0.5888(10) 0.6122(11) 0.064(5) Uani 1 1 d . .
H18 H 0.4854 0.6398 0.5934 0.077 Uiso 1 1 calc R U
C19 C 0.6000(15) 0.5667(9) 0.6870(11) 0.061(4) Uani 1 1 d . .
C20 C 0.6005(16) 0.4881(10) 0.7154(13) 0.085(6) Uani 1 1 d . .
H20 H 0.6681 0.4699 0.7676 0.102 Uiso 1 1 calc R U
C21 C 0.5027(16) 0.4394(10) 0.6665(13) 0.077(6) Uani 1 1 d . .
H21 H 0.5085 0.3885 0.6861 0.093 Uiso 1 1 calc R U
C22 C 0.7105(15) 0.6170(9) 0.7340(11) 0.062(4) Uani 1 1 d . .
C23 C 0.6938(18) 0.6974(11) 0.7255(13) 0.086(6) Uani 1 1 d . .
H23 H 0.6113 0.7183 0.6966 0.104 Uiso 1 1 calc R U
C24 C 0.8000(17) 0.7433(10) 0.7602(13) 0.079(6) Uani 1 1 d . .
H24 H 0.7892 0.7955 0.7494 0.095 Uiso 1 1 calc R U
C25 C 0.9205(17) 0.7173(11) 0.8095(12) 0.075(5) Uani 1 1 d . .
C26 C 0.9393(17) 0.6377(10) 0.8219(13) 0.080(6) Uani 1 1 d . .
H26 H 1.0210 0.6175 0.8547 0.096 Uiso 1 1 calc R U
C27 C 0.8313(16) 0.5903(9) 0.7835(12) 0.068(5) Uani 1 1 d . .
H27 H 0.8425 0.5379 0.7922 0.082 Uiso 1 1 calc R U
C28 C 1.0363(18) 0.7699(11) 0.8402(14) 0.082(6) Uani 1 1 d . .
C29 C 1.312(3) 0.8387(13) 0.6009(18) 0.100(8) Uani 1 1 d . .
H29 H 1.3825 0.8685 0.5950 0.120 Uiso 1 1 calc R U

loop_
_atom_site_aniso_label
_atom_site_aniso_U_11
_atom_site_aniso_U_22
_atom_site_aniso_U_33
_atom_site_aniso_U_23
_atom_site_aniso_U_13
_atom_site_aniso_U_12
Cd1 0.0910(10) 0.0621(9) 0.0877(10) 0.0070(8) -0.0057(7) -0.0156(7)
O1 0.142(15) 0.086(13) 0.21(2) 0.005(13) 0.032(14) -0.007(11)
O2 0.139(15) 0.074(11) 0.122(13) 0.014(9) 0.019(12) -0.017(10)
N1 0.064(8) 0.067(9) 0.058(8) 0.014(7) 0.003(7) -0.010(7)
N2 0.077(9) 0.043(9) 0.076(9) -0.006(7) 0.001(8) -0.016(7)
N3 0.089(11) 0.052(10) 0.097(11) -0.005(9) 0.005(9) 0.010(8)
N4 0.102(13) 0.114(15) 0.081(11) -0.013(10) -0.006(10) -0.041(11)
N5 0.156(19) 0.120(18) 0.133(18) -0.051(16) 0.036(17) -0.080(15)
N6 0.152(18) 0.092(14) 0.130(16) -0.031(14) 0.005(15) -0.081(13)
N7 0.128(14) 0.094(13) 0.049(8) -0.007(9) 0.012(9) -0.037(11)
C1 0.077(12) 0.073(14) 0.077(12) 0.005(11) -0.009(10) -0.015(10)
C2 0.075(14) 0.116(19) 0.104(16) 0.026(15) -0.009(12) 0.023(13)
C3 0.079(13) 0.078(14) 0.089(13) -0.009(12) 0.005(11) 0.012(11)
C4 0.074(12) 0.063(13) 0.099(14) 0.001(11) 0.010(11) 0.000(10)
C5 0.074(12) 0.067(13) 0.067(11) 0.004(10) 0.015(9) 0.002(10)
C6 0.072(11) 0.055(11) 0.056(9) -0.017(9) -0.008(8) -0.008(9)
C7 0.085(12) 0.048(10) 0.051(9) 0.013(8) 0.010(9) -0.003(9)
C8 0.063(10) 0.062(12) 0.061(10) -0.017(9) -0.006(8) -0.008(8)
C9 0.072(11) 0.055(11) 0.065(10) -0.002(9) 0.000(9) 0.004(9)
C10 0.081(12) 0.063(12) 0.046(9) 0.005(9) -0.008(8) -0.002(9)
C11 0.088(13) 0.058(12) 0.060(10) -0.015(9) -0.003(9) -0.002(11)
C12 0.120(18) 0.056(13) 0.101(15) -0.021(12) -0.003(13) 0.000(12)
C13 0.13(2) 0.075(17) 0.107(17) -0.014(14) 0.004(15) 0.025(14)
C14 0.16(2) 0.058(14) 0.086(15) -0.009(12) 0.012(16) 0.013(16)
C15 0.16(2) 0.044(12) 0.068(12) 0.008(10) 0.018(13) -0.008(13)
C16 0.065(10) 0.053(11) 0.070(10) -0.010(9) 0.005(9) 0.004(8)
C17 0.073(12) 0.059(12) 0.084(12) -0.005(10) -0.014(10) 0.004(9)
C18 0.061(10) 0.062(11) 0.060(10) -0.003(9) -0.001(8) -0.004(8)
C19 0.070(10) 0.046(10) 0.055(9) 0.000(8) -0.005(8) 0.002(8)
C20 0.066(11) 0.068(13) 0.091(13) 0.002(11) -0.033(10) 0.005(9)
C21 0.070(11) 0.052(11) 0.090(13) -0.008(10) -0.015(10) 0.004(9)
C22 0.069(11) 0.049(10) 0.055(9) -0.007(8) -0.006(8) -0.013(8)
C23 0.079(12) 0.073(14) 0.082(12) -0.016(11) -0.024(10) 0.006(11)
C24 0.071(11) 0.054(11) 0.097(14) -0.002(10) -0.008(10) -0.002(9)
C25 0.071(11) 0.081(14) 0.062(10) -0.015(10) -0.001(9) -0.020(10)
C26 0.074(12) 0.051(12) 0.094(13) 0.002(10) -0.016(10) -0.001(9)
C27 0.069(11) 0.048(10) 0.071(11) 0.005(9) -0.011(9) 0.003(8)
C28 0.079(12) 0.083(14) 0.068(12) -0.003(11) -0.010(10) -0.010(11)
C29 0.14(2) 0.049(15) 0.103(18) -0.016(13) 0.024(17) -0.044(15)

loop_
_atom_type_symbol
_atom_type_description
_atom_type_scat_dispersion_real
_atom_type_scat_dispersion_imag
_atom_type_scat_source
C C 0.0181 0.0091 'International Tables Vol C Tables 4.2.6.8 and 6.1.1.4'
H H 0.0000 0.0000 'International Tables Vol C Tables 4.2.6.8 and 6.1.1.4'
N N 0.0311 0.0180 'International Tables Vol C Tables 4.2.6.8 and 6.1.1.4'
O O 0.0492 0.0322 'International Tables Vol C Tables 4.2.6.8 and 6.1.1.4'
Cd Cd 0.1185 4.6533 'International Tables Vol C Tables 4.2.6.8 and 6.1.1.4'

loop_
_geom_angle_atom_site_label_1
_geom_angle_atom_site_label_2
_geom_angle_atom_site_label_3
_geom_angle
_geom_angle_site_symmetry_1
_geom_angle_site_symmetry_3
O2 Cd1 N2 149.3(5) . 3_666
O2 Cd1 N7 98.3(6) . .
N2 Cd1 N7 100.5(5) 3_666 .
O2 Cd1 N1 135.8(6) . 3_666
N2 Cd1 N1 68.9(5) 3_666 3_666
N7 Cd1 N1 88.7(5) . 3_666
O2 Cd1 N3 88.8(6) . 3_666
N2 Cd1 N3 67.8(5) 3_666 3_666
N7 Cd1 N3 88.0(6) . 3_666
N1 Cd1 N3 135.2(5) 3_666 3_666
O2 Cd1 O1 52.8(5) . .
N2 Cd1 O1 148.4(5) 3_666 .
N7 Cd1 O1 93.5(6) . .
N1 Cd1 O1 83.3(5) 3_666 .
N3 Cd1 O1 141.5(6) 3_666 .
O2 Cd1 N4 85.2(6) . 4_575
N2 Cd1 N4 77.6(5) 3_666 4_575
N7 Cd1 N4 175.5(6) . 4_575
N1 Cd1 N4 86.8(5) 3_666 4_575
N3 Cd1 N4 94.9(5) 3_666 4_575
O1 Cd1 N4 86.3(6) . 4_575
O2 Cd1 C29 25.7(6) . .
N2 Cd1 C29 162.7(6) 3_666 .
N7 Cd1 C29 96.7(6) . .
N1 Cd1 C29 110.3(7) 3_666 .
N3 Cd1 C29 114.5(7) 3_666 .
O1 Cd1 C29 27.1(6) . .
N4 Cd1 C29 85.1(7) 4_575 .
C29 O1 Cd1 80.9(16) . .
C29 O2 Cd1 94.8(16) . .
C1 N1 C5 121.6(15) . .
C1 N1 Cd1 122.0(12) . 3_666
C5 N1 Cd1 116.3(11) . 3_666
C10 N2 C6 119.6(13) . .
C10 N2 Cd1 119.8(11) . 3_666
C6 N2 Cd1 116.5(11) . 3_666
C11 N3 C15 120.3(17) . .
C11 N3 Cd1 118.5(12) . 3_666
C15 N3 Cd1 121.2(14) . 3_666
C28 N4 N5 103.4(18) . .
C28 N4 Cd1 135.7(14) . 4_576
N5 N4 Cd1 120.2(14) . 4_576
N6 N5 N4 109.8(18) . .
N5 N6 N7 111.9(19) . .
N6 N7 C28 100.7(15) . .
N6 N7 Cd1 123.7(15) . .
C28 N7 Cd1 131.2(12) . .
N1 C1 C2 120.4(17) . .
N1 C1 H1 119.8 . .
C2 C1 H1 119.8 . .
C3 C2 C1 119.3(18) . .
C3 C2 H2 120.3 . .
C1 C2 H2 120.3 . .
C4 C3 C2 120.7(19) . .
C4 C3 H3 119.6 . .
C2 C3 H3 119.6 . .
C3 C4 C5 118.2(18) . .
C3 C4 H4 120.9 . .
C5 C4 H4 120.9 . .
N1 C5 C4 119.7(16) . .
N1 C5 C6 117.8(15) . .
C4 C5 C6 122.5(16) . .
N2 C6 C7 120.3(15) . .
N2 C6 C5 115.1(14) . .
C7 C6 C5 123.7(16) . .
C6 C7 C8 121.9(15) . .
C6 C7 H7 119.0 . .
C8 C7 H7 119.0 . .
C7 C8 C9 115.8(14) . .
C7 C8 C16 123.7(16) . .
C9 C8 C16 120.5(15) . .
C10 C9 C8 119.4(15) . .
C10 C9 H9 120.3 . .
C8 C9 H9 120.3 . .
N2 C10 C9 122.5(16) . .
N2 C10 C11 113.9(14) . .
C9 C10 C11 123.5(16) . .
N3 C11 C12 122.8(17) . .
N3 C11 C10 116.5(17) . .
C12 C11 C10 120.7(17) . .
C11 C12 C13 117(2) . .
C11 C12 H12 121.3 . .
C13 C12 H12 121.3 . .
C14 C13 C12 120(2) . .
C14 C13 H13 120.2 . .
C12 C13 H13 120.2 . .
C13 C14 C15 122(2) . .
C13 C14 H14 119.2 . .
C15 C14 H14 119.2 . .
N3 C15 C14 118(2) . .
N3 C15 H15 120.9 . .
C14 C15 H15 120.9 . .
C21 C16 C17 115.6(15) . .
C21 C16 C8 125.8(16) . .
C17 C16 C8 118.6(14) . .
C18 C17 C16 120.3(15) . .
C18 C17 H17 119.8 . .
C16 C17 H17 119.8 . .
C17 C18 C19 124.1(16) . .
C17 C18 H18 117.9 . .
C19 C18 H18 117.9 . .
C18 C19 C20 114.9(14) . .
C18 C19 C22 124.5(15) . .
C20 C19 C22 120.6(13) . .
C21 C20 C19 120.8(14) . .
C21 C20 H20 119.6 . .
C19 C20 H20 119.6 . .
C16 C21 C20 124.1(17) . .
C16 C21 H21 117.9 . .
C20 C21 H21 117.9 . .
C27 C22 C23 117.6(14) . .
C27 C22 C19 122.9(15) . .
C23 C22 C19 119.5(14) . .
C24 C23 C22 119.0(16) . .
C24 C23 H23 120.5 . .
C22 C23 H23 120.5 . .
C25 C24 C23 123.7(17) . .
C25 C24 H24 118.1 . .
C23 C24 H24 118.1 . .
C24 C25 C26 118.4(15) . .
C24 C25 C28 121.4(17) . .
C26 C25 C28 119.7(16) . .
C27 C26 C25 117.9(15) . .
C27 C26 H26 121.1 . .
C25 C26 H26 121.1 . .
C22 C27 C26 123.1(15) . .
C22 C27 H27 118.4 . .
C26 C27 H27 118.4 . .
N4 C28 N7 114.0(17) . .
N4 C28 C25 124.4(19) . .
N7 C28 C25 121.5(15) . .
O2 C29 O1 132(3) . .
O2 C29 Cd1 59.5(15) . .
O1 C29 Cd1 72.0(14) . .
O2 C29 H29 114.2 . .
O1 C29 H29 114.2 . .
Cd1 C29 H29 173.7 . .

loop_
_geom_bond_atom_site_label_1
_geom_bond_atom_site_label_2
_geom_bond_distance
_geom_bond_site_symmetry_2
Cd1 O2 2.288(16) .
Cd1 N2 2.352(12) 3_666
Cd1 N7 2.370(15) .
Cd1 N1 2.391(13) 3_666
Cd1 N3 2.396(14) 3_666
Cd1 O1 2.549(18) .
Cd1 N4 2.591(17) 4_575
Cd1 C29 2.65(2) .
O1 C29 1.22(3) .
O2 C29 1.15(3) .
N1 C1 1.321(19) .
N1 C5 1.33(2) .
N1 Cd1 2.391(13) 3_666
N2 C10 1.336(19) .
N2 C6 1.346(19) .
N2 Cd1 2.352(12) 3_666
N3 C11 1.33(2) .
N3 C15 1.36(2) .
N3 Cd1 2.396(14) 3_666
N4 C28 1.32(2) .
N4 N5 1.37(2) .
N4 Cd1 2.591(17) 4_576
N5 N6 1.31(3) .
N6 N7 1.36(2) .
N7 C28 1.39(2) .
C1 C2 1.38(2) .
C1 H1 0.9300 .
C2 C3 1.36(3) .
C2 H2 0.9300 .
C3 C4 1.35(2) .
C3 H3 0.9300 .
C4 C5 1.41(2) .
C4 H4 0.9300 .
C5 C6 1.46(2) .
C6 C7 1.38(2) .
C7 C8 1.38(2) .
C7 H7 0.9300 .
C8 C9 1.43(2) .
C8 C16 1.45(2) .
C9 C10 1.37(2) .
C9 H9 0.9300 .
C10 C11 1.50(2) .
C11 C12 1.36(2) .
C12 C13 1.43(3) .
C12 H12 0.9300 .
C13 C14 1.31(3) .
C13 H13 0.9300 .
C14 C15 1.41(3) .
C14 H14 0.9300 .
C15 H15 0.9300 .
C16 C21 1.36(2) .
C16 C17 1.44(2) .
C17 C18 1.37(2) .
C17 H17 0.9300 .
C18 C19 1.379(19) .
C18 H18 0.9300 .
C19 C20 1.43(2) .
C19 C22 1.47(2) .
C20 C21 1.37(2) .
C20 H20 0.9300 .
C21 H21 0.9300 .
C22 C27 1.36(2) .
C22 C23 1.42(2) .
C23 C24 1.36(2) .
C23 H23 0.9300 .
C24 C25 1.35(2) .
C24 H24 0.9300 .
C25 C26 1.41(2) .
C25 C28 1.50(2) .
C26 C27 1.39(2) .
C26 H26 0.9300 .
C27 H27 0.9300 .
C29 H29 0.9300 .
